data_7203146
loop_
_publ_author_name
'Adkine, Prashant'
'Cantat, Thibault'
'Deschamps, Eliane'
'Ricard, Louis'
'M\'ezailles, Nicolas'
'Le Floch, Pascal'
'Geoffroy, Michel'

_publ_section_title
;
 EPR and DFT studies of the one-electron reduction product of
 phospholium cations.
;
_journal_issue 7
_journal_name_full 'Physical chemistry chemical physics : PCCP'
_journal_page_first 862
_journal_page_last 868
_journal_paper_doi 10.1039/b513736p
_journal_volume 8
_journal_year 2006
_chemical_formula_sum 'C23.33 H21.33 Cl0.67 I O0.33 P'
_chemical_formula_weight 488.57
_chemical_name_systematic
; 
 ? 
;
_space_group_IT_number 14
_symmetry_cell_setting monoclinic
_symmetry_space_group_name_Hall '-P 2yn'
_symmetry_space_group_name_H-M 'P 1 21/n 1'
_atom_sites_solution_hydrogens geom
_atom_sites_solution_primary direct
_atom_sites_solution_secondary difmap
_audit_creation_method SHELXL-97
_cell_angle_alpha 90.00
_cell_angle_beta 96.660(1)
_cell_angle_gamma 90.00
_cell_formula_units_Z 12
_cell_length_a 10.636(1)
_cell_length_b 17.240(1)
_cell_length_c 34.915(1)
_cell_measurement_reflns_used 251
_cell_measurement_temperature 150.0(1)
_cell_measurement_theta_max 20.0
_cell_measurement_theta_min 3.0
_cell_volume 6359.0(7)
_computing_structure_refinement 'SHELXL-97 (Sheldrick, 1997)'
_computing_structure_solution 'SHELXS-97 (Sheldrick, 1990)'
_diffrn_ambient_temperature 150.0(1)
_diffrn_measured_fraction_theta_full 0.982
_diffrn_measured_fraction_theta_max 0.982
_diffrn_measurement_device_type KappaCCD
_diffrn_measurement_method 'phi and omega scans'
_diffrn_radiation_monochromator graphite
_diffrn_radiation_source 'fine-focus sealed tube'
_diffrn_radiation_type MoK\a
_diffrn_radiation_wavelength 0.71069
_diffrn_reflns_av_R_equivalents 0.0240
_diffrn_reflns_av_sigmaI/netI 0.0526
_diffrn_reflns_limit_h_max 14
_diffrn_reflns_limit_h_min -14
_diffrn_reflns_limit_k_max 23
_diffrn_reflns_limit_k_min -21
_diffrn_reflns_limit_l_max 47
_diffrn_reflns_limit_l_min -47
_diffrn_reflns_number 25001
_diffrn_reflns_theta_full 28.70
_diffrn_reflns_theta_max 28.70
_diffrn_reflns_theta_min 3.00
_exptl_absorpt_coefficient_mu 1.677
_exptl_absorpt_correction_T_max 0.7523
_exptl_absorpt_correction_T_min 0.7303
_exptl_absorpt_correction_type multi-scan
_exptl_crystal_colour yellow
_exptl_crystal_density_diffrn 1.531
_exptl_crystal_density_method 'not measured'
_exptl_crystal_description block
_exptl_crystal_F_000 2920
_exptl_crystal_size_max 0.20
_exptl_crystal_size_mid 0.18
_exptl_crystal_size_min 0.18
_refine_diff_density_max 1.798
_refine_diff_density_min -2.659
_refine_diff_density_rms 0.098
_refine_ls_extinction_method none
_refine_ls_goodness_of_fit_ref 1.049
_refine_ls_hydrogen_treatment mixed
_refine_ls_matrix_type full
_refine_ls_number_parameters 715
_refine_ls_number_reflns 16138
_refine_ls_number_restraints 0
_refine_ls_restrained_S_all 1.049
_refine_ls_R_factor_all 0.0692
_refine_ls_R_factor_gt 0.0434
_refine_ls_shift/su_max 0.000
_refine_ls_shift/su_mean 0.000
_refine_ls_structure_factor_coef Fsqd
_refine_ls_weighting_details 'calc w=1/[\s^2^(Fo^2^)+(0.0557P)^2^+3.2148P] where P=(Fo^2^+2Fc^2^)/3'
_refine_ls_weighting_scheme calc
_refine_ls_wR_factor_gt 0.1103
_refine_ls_wR_factor_ref 0.1188
_reflns_number_gt 11615
_reflns_number_total 16138
_reflns_threshold_expression >2sigma(I)
_cod_data_source_file b513736p.txt
_cod_data_source_block tppme
_cod_depositor_comments
;
The following automatic conversions were performed:
'_symmetry_cell_setting' value 'Monoclinic' changed to 'monoclinic'
according to '/home/saulius/struct/CIF-dictionaries/cif_core.dic'
dictionary named 'cif_core.dic' version 2.4.1 from 2010-06-29.

Automatic conversion script
Id: cif_fix_enum 1527 2010-12-29 10:47:43Z saulius 
;
_cod_original_sg_symbol_H-M 'P21/n     '
_cod_database_code 7203146

loop_
_symmetry_equiv_pos_as_xyz
'x, y, z'
'-x+1/2, y+1/2, -z+1/2'
'-x, -y, -z'
'x-1/2, -y-1/2, z-1/2'

loop_
_atom_site_label
_atom_site_type_symbol
_atom_site_fract_x
_atom_site_fract_y
_atom_site_fract_z
_atom_site_U_iso_or_equiv
_atom_site_adp_type
_atom_site_occupancy
_atom_site_symmetry_multiplicity
_atom_site_calc_flag
_atom_site_refinement_flags
_atom_site_disorder_assembly
_atom_site_disorder_group
P1 P 0.22521(9) 0.48095(5) 0.43371(3) 0.0298(2) Uani 1 1 d . . .
C1 C 0.3764(4) 0.4353(2) 0.44638(11) 0.0331(8) Uani 1 1 d . . .
C2 C 0.4587(4) 0.4938(2) 0.45546(12) 0.0402(9) Uani 1 1 d . . .
H2 H 0.5458 0.4843 0.4634 0.048 Uiso 1 1 calc R . .
C3 C 0.4074(4) 0.5725(2) 0.45245(12) 0.0403(10) Uani 1 1 d . . .
H3 H 0.4591 0.6168 0.4586 0.048 Uiso 1 1 calc R . .
C4 C 0.2827(4) 0.5787(2) 0.44047(11) 0.0344(9) Uani 1 1 d . . .
C5 C 0.1152(4) 0.4587(2) 0.46665(11) 0.0368(9) Uani 1 1 d . . .
H5A H 0.0373 0.4884 0.4599 0.055 Uiso 1 1 calc R . .
H5B H 0.1518 0.4722 0.4929 0.055 Uiso 1 1 calc R . .
H5C H 0.0959 0.4031 0.4654 0.055 Uiso 1 1 calc R . .
C6 C 0.1663(4) 0.45791(19) 0.38506(10) 0.0298(8) Uani 1 1 d . . .
C7 C 0.0447(4) 0.4321(2) 0.37529(12) 0.0401(9) Uani 1 1 d . . .
H7 H -0.0121 0.4288 0.3943 0.048 Uiso 1 1 calc R . .
C8 C 0.0055(4) 0.4109(3) 0.33743(13) 0.0498(11) Uani 1 1 d . . .
H8 H -0.0788 0.3935 0.3304 0.060 Uiso 1 1 calc R . .
C9 C 0.0882(5) 0.4149(3) 0.31027(12) 0.0477(11) Uani 1 1 d . . .
H9 H 0.0619 0.3986 0.2846 0.057 Uiso 1 1 calc R . .
C10 C 0.2083(5) 0.4424(2) 0.31979(12) 0.0467(11) Uani 1 1 d . . .
H10 H 0.2638 0.4467 0.3004 0.056 Uiso 1 1 calc R . .
C11 C 0.2500(4) 0.4640(2) 0.35725(11) 0.0377(9) Uani 1 1 d . . .
H11 H 0.3338 0.4826 0.3639 0.045 Uiso 1 1 calc R . .
C12 C 0.2056(4) 0.6492(2) 0.43418(11) 0.0339(8) Uani 1 1 d . . .
C13 C 0.2597(4) 0.7221(2) 0.44438(12) 0.0397(10) Uani 1 1 d . . .
H13 H 0.3447 0.7255 0.4560 0.048 Uiso 1 1 calc R . .
C14 C 0.1880(5) 0.7887(2) 0.43730(12) 0.0453(11) Uani 1 1 d . . .
H14 H 0.2249 0.8378 0.4439 0.054 Uiso 1 1 calc R . .
C15 C 0.0631(5) 0.7849(2) 0.42077(12) 0.0458(11) Uani 1 1 d . . .
H15 H 0.0156 0.8313 0.4159 0.055 Uiso 1 1 calc R . .
C16 C 0.0079(5) 0.7141(2) 0.41146(12) 0.0459(10) Uani 1 1 d . . .
H16 H -0.0781 0.7113 0.4006 0.055 Uiso 1 1 calc R . .
C17 C 0.0800(4) 0.6462(2) 0.41816(12) 0.0416(10) Uani 1 1 d . . .
H17 H 0.0422 0.5973 0.4116 0.050 Uiso 1 1 calc R . .
C18 C 0.4011(4) 0.3520(2) 0.44352(11) 0.0326(8) Uani 1 1 d . . .
C19 C 0.3048(4) 0.2994(2) 0.43181(11) 0.0358(9) Uani 1 1 d . . .
H19 H 0.2200 0.3172 0.4267 0.043 Uiso 1 1 calc R . .
C20 C 0.3310(4) 0.2218(2) 0.42758(11) 0.0364(9) Uani 1 1 d . . .
H20 H 0.2645 0.1868 0.4192 0.044 Uiso 1 1 calc R . .
C21 C 0.4511(4) 0.1950(2) 0.43530(12) 0.0397(9) Uani 1 1 d . . .
H21 H 0.4680 0.1413 0.4324 0.048 Uiso 1 1 calc R . .
C22 C 0.5484(4) 0.2448(2) 0.44726(14) 0.0473(11) Uani 1 1 d . . .
H22 H 0.6321 0.2254 0.4530 0.057 Uiso 1 1 calc R . .
C23 C 0.5244(4) 0.3238(2) 0.45103(13) 0.0425(10) Uani 1 1 d . . .
H23 H 0.5921 0.3584 0.4587 0.051 Uiso 1 1 calc R . .
P2 P 0.85273(9) 0.16311(5) 0.33467(3) 0.0279(2) Uani 1 1 d . . .
C24 C 0.8280(4) 0.23287(19) 0.37154(11) 0.0315(8) Uani 1 1 d . . .
C25 C 0.7391(4) 0.2825(2) 0.35544(12) 0.0409(10) Uani 1 1 d . . .
H25 H 0.7086 0.3242 0.3696 0.049 Uiso 1 1 calc R . .
C26 C 0.6924(4) 0.2685(2) 0.31521(12) 0.0392(9) Uani 1 1 d . . .
H26 H 0.6309 0.3013 0.3016 0.047 Uiso 1 1 calc R . .
C27 C 0.7408(3) 0.2065(2) 0.29808(11) 0.0316(8) Uani 1 1 d . . .
C28 C 1.0124(4) 0.1645(2) 0.32312(12) 0.0384(9) Uani 1 1 d . . .
H28A H 1.0695 0.1468 0.3455 0.058 Uiso 1 1 calc R . .
H28B H 1.0351 0.2174 0.3164 0.058 Uiso 1 1 calc R . .
H28C H 1.0199 0.1299 0.3012 0.058 Uiso 1 1 calc R . .
C29 C 0.8062(3) 0.06842(19) 0.34814(10) 0.0270(7) Uani 1 1 d . . .
C30 C 0.6914(4) 0.0603(2) 0.36350(11) 0.0337(8) Uani 1 1 d . . .
H30 H 0.6392 0.1043 0.3659 0.040 Uiso 1 1 calc R . .
C31 C 0.6538(4) -0.0112(2) 0.37516(11) 0.0365(9) Uani 1 1 d . . .
H31 H 0.5762 -0.0171 0.3859 0.044 Uiso 1 1 calc R . .
C32 C 0.7306(4) -0.0747(2) 0.37104(11) 0.0382(9) Uani 1 1 d . . .
H32 H 0.7046 -0.1244 0.3788 0.046 Uiso 1 1 calc R . .
C33 C 0.8429(4) -0.0675(2) 0.35605(11) 0.0368(9) Uani 1 1 d . . .
H33 H 0.8940 -0.1121 0.3537 0.044 Uiso 1 1 calc R . .
C34 C 0.8833(4) 0.0042(2) 0.34429(11) 0.0321(8) Uani 1 1 d . . .
H34 H 0.9615 0.0094 0.3339 0.039 Uiso 1 1 calc R . .
C35 C 0.8940(4) 0.2310(2) 0.41065(11) 0.0334(8) Uani 1 1 d . . .
C36 C 0.9774(4) 0.1710(2) 0.42284(11) 0.0373(9) Uani 1 1 d . . .
H36 H 0.9913 0.1307 0.4053 0.045 Uiso 1 1 calc R . .
C37 C 1.0405(4) 0.1687(3) 0.45991(12) 0.0451(10) Uani 1 1 d . . .
H37 H 1.0984 0.1279 0.4673 0.054 Uiso 1 1 calc R . .
C38 C 1.0188(4) 0.2256(3) 0.48587(13) 0.0478(11) Uani 1 1 d . . .
H38 H 1.0607 0.2237 0.5114 0.057 Uiso 1 1 calc R . .
C39 C 0.9362(4) 0.2857(3) 0.47488(13) 0.0506(12) Uani 1 1 d . . .
H39 H 0.9216 0.3249 0.4930 0.061 Uiso 1 1 calc R . .
C40 C 0.8738(4) 0.2896(2) 0.43734(12) 0.0399(10) Uani 1 1 d . . .
H40 H 0.8182 0.3315 0.4299 0.048 Uiso 1 1 calc R . .
C41 C 0.7092(4) 0.1773(2) 0.25882(11) 0.0333(8) Uani 1 1 d . . .
C42 C 0.6060(5) 0.2064(3) 0.23545(15) 0.0732(17) Uani 1 1 d . . .
H42 H 0.5543 0.2448 0.2453 0.088 Uiso 1 1 calc R . .
C43 C 0.5768(6) 0.1803(4) 0.19794(17) 0.104(3) Uani 1 1 d . . .
H43 H 0.5058 0.2012 0.1823 0.125 Uiso 1 1 calc R . .
C44 C 0.6507(5) 0.1234(3) 0.18277(14) 0.0656(15) Uani 1 1 d . . .
H44 H 0.6304 0.1054 0.1571 0.079 Uiso 1 1 calc R . .
C45 C 0.7525(4) 0.0945(2) 0.20564(12) 0.0406(10) Uani 1 1 d . . .
H45 H 0.8039 0.0560 0.1957 0.049 Uiso 1 1 calc R . .
C46 C 0.7822(4) 0.1206(2) 0.24333(11) 0.0350(8) Uani 1 1 d . . .
H46 H 0.8535 0.0995 0.2588 0.042 Uiso 1 1 calc R . .
P3 P 0.13650(9) 0.27318(5) 0.18011(3) 0.02504(19) Uani 1 1 d . . .
C47 C 0.1642(3) 0.19017(19) 0.21120(11) 0.0297(8) Uani 1 1 d . . .
C48 C 0.1043(4) 0.1295(2) 0.19188(11) 0.0364(9) Uani 1 1 d . . .
H48 H 0.1051 0.0788 0.2026 0.044 Uiso 1 1 calc R . .
C49 C 0.0392(4) 0.1465(2) 0.15401(12) 0.0384(9) Uani 1 1 d . . .
H49 H -0.0056 0.1077 0.1387 0.046 Uiso 1 1 calc R . .
C50 C 0.0458(3) 0.22096(19) 0.14156(10) 0.0296(8) Uani 1 1 d . . .
C51 C 0.2804(3) 0.3149(2) 0.16751(11) 0.0302(8) Uani 1 1 d . . .
H51A H 0.3257 0.2764 0.1536 0.045 Uiso 1 1 calc R . .
H51B H 0.3337 0.3306 0.1910 0.045 Uiso 1 1 calc R . .
H51C H 0.2607 0.3603 0.1510 0.045 Uiso 1 1 calc R . .
C52 C 0.0358(3) 0.34228(18) 0.19977(10) 0.0260(7) Uani 1 1 d . . .
C53 C -0.0773(3) 0.3143(2) 0.21157(11) 0.0312(8) Uani 1 1 d . . .
H53 H -0.0969 0.2606 0.2096 0.037 Uiso 1 1 calc R . .
C54 C -0.1595(4) 0.3649(2) 0.22597(11) 0.0362(9) Uani 1 1 d . . .
H54 H -0.2359 0.3462 0.2343 0.043 Uiso 1 1 calc R . .
C55 C -0.1310(4) 0.4434(2) 0.22835(11) 0.0383(9) Uani 1 1 d . . .
H55 H -0.1887 0.4785 0.2379 0.046 Uiso 1 1 calc R . .
C56 C -0.0205(4) 0.4705(2) 0.21700(11) 0.0366(9) Uani 1 1 d . . .
H56 H -0.0017 0.5243 0.2191 0.044 Uiso 1 1 calc R . .
C57 C 0.0647(4) 0.42064(19) 0.20242(11) 0.0317(8) Uani 1 1 d . . .
H57 H 0.1412 0.4398 0.1944 0.038 Uiso 1 1 calc R . .
C58 C 0.2348(3) 0.19166(19) 0.24971(10) 0.0289(8) Uani 1 1 d . . .
C59 C 0.2794(4) 0.2607(2) 0.26678(11) 0.0325(8) Uani 1 1 d . . .
H59 H 0.2653 0.3081 0.2531 0.039 Uiso 1 1 calc R . .
C60 C 0.3448(4) 0.2612(2) 0.30382(12) 0.0391(9) Uani 1 1 d . . .
H60 H 0.3759 0.3087 0.3150 0.047 Uiso 1 1 calc R . .
C61 C 0.3644(4) 0.1932(2) 0.32408(11) 0.0403(10) Uani 1 1 d . . .
H61 H 0.4072 0.1937 0.3495 0.048 Uiso 1 1 calc R . .
C62 C 0.3219(4) 0.1241(2) 0.30739(12) 0.0406(10) Uani 1 1 d . . .
H62 H 0.3365 0.0772 0.3215 0.049 Uiso 1 1 calc R . .
C63 C 0.2590(4) 0.1220(2) 0.27082(12) 0.0369(9) Uani 1 1 d . . .
H63 H 0.2316 0.0738 0.2596 0.044 Uiso 1 1 calc R . .
C64 C -0.0136(3) 0.2555(2) 0.10581(11) 0.0308(8) Uani 1 1 d . . .
C65 C -0.1082(4) 0.2149(2) 0.08243(12) 0.0401(9) Uani 1 1 d . . .
H65 H -0.1367 0.1660 0.0906 0.048 Uiso 1 1 calc R . .
C66 C -0.1601(4) 0.2463(3) 0.04734(14) 0.0520(12) Uani 1 1 d . . .
H66 H -0.2230 0.2182 0.0315 0.062 Uiso 1 1 calc R . .
C67 C -0.1217(4) 0.3172(3) 0.03535(13) 0.0512(12) Uani 1 1 d . . .
H67 H -0.1576 0.3378 0.0113 0.061 Uiso 1 1 calc R . .
C68 C -0.0300(4) 0.3593(2) 0.05837(11) 0.0410(10) Uani 1 1 d . . .
H68 H -0.0035 0.4086 0.0502 0.049 Uiso 1 1 calc R . .
C69 C 0.0220(4) 0.3287(2) 0.09317(10) 0.0311(8) Uani 1 1 d . . .
H69 H 0.0836 0.3579 0.1090 0.037 Uiso 1 1 calc R . .
Cl1 Cl 0.62234(11) 0.47697(7) 0.03889(3) 0.0485(3) Uani 1 1 d . . .
Cl2 Cl 0.84916(13) 0.55120(9) 0.01750(4) 0.0714(4) Uani 1 1 d . . .
C70 C 0.6879(4) 0.5363(3) 0.00536(12) 0.0426(10) Uani 1 1 d . . .
H70A H 0.6736 0.5118 -0.0204 0.051 Uiso 1 1 calc R . .
H70B H 0.6440 0.5870 0.0039 0.051 Uiso 1 1 calc R . .
I1 I 0.73343(3) 0.012558(18) 0.079428(10) 0.05434(10) Uani 1 1 d . . .
I2 I 0.26381(3) 0.506132(13) 0.103630(7) 0.03611(8) Uani 1 1 d . . .
I3 I 0.48971(2) 0.440080(14) 0.249665(7) 0.03325(7) Uani 1 1 d . . .
O1 O 0.5423(5) 0.4417(3) 0.35272(17) 0.1257(19) Uani 1 1 d . . .

loop_
_atom_site_aniso_label
_atom_site_aniso_U_11
_atom_site_aniso_U_22
_atom_site_aniso_U_33
_atom_site_aniso_U_23
_atom_site_aniso_U_13
_atom_site_aniso_U_12
P1 0.0309(5) 0.0309(5) 0.0288(5) -0.0042(4) 0.0083(4) -0.0066(4)
C1 0.032(2) 0.038(2) 0.031(2) -0.0018(16) 0.0064(16) -0.0091(16)
C2 0.037(2) 0.042(2) 0.041(2) -0.0025(18) 0.0048(19) -0.0086(18)
C3 0.045(2) 0.037(2) 0.040(2) -0.0065(17) 0.0075(19) -0.0149(18)
C4 0.041(2) 0.0327(18) 0.031(2) -0.0051(15) 0.0108(17) -0.0091(17)
C5 0.037(2) 0.046(2) 0.029(2) -0.0030(17) 0.0113(17) -0.0080(18)
C6 0.037(2) 0.0278(17) 0.0257(18) -0.0045(14) 0.0060(15) 0.0001(15)
C7 0.038(2) 0.049(2) 0.035(2) -0.0052(18) 0.0090(18) -0.0079(18)
C8 0.044(3) 0.062(3) 0.042(3) -0.008(2) -0.001(2) -0.004(2)
C9 0.060(3) 0.051(2) 0.030(2) -0.0025(19) 0.000(2) 0.008(2)
C10 0.064(3) 0.047(2) 0.033(2) -0.0007(18) 0.021(2) 0.006(2)
C11 0.041(2) 0.040(2) 0.034(2) -0.0009(17) 0.0128(18) -0.0004(18)
C12 0.042(2) 0.0336(19) 0.0273(19) -0.0009(15) 0.0109(17) -0.0019(17)
C13 0.054(3) 0.034(2) 0.034(2) -0.0034(16) 0.0182(19) -0.0084(18)
C14 0.067(3) 0.034(2) 0.040(2) -0.0007(18) 0.025(2) -0.005(2)
C15 0.068(3) 0.039(2) 0.034(2) 0.0003(18) 0.019(2) 0.011(2)
C16 0.055(3) 0.046(2) 0.037(2) -0.0065(19) 0.007(2) 0.007(2)
C17 0.053(3) 0.036(2) 0.035(2) -0.0058(17) 0.0044(19) -0.0037(19)
C18 0.034(2) 0.0347(19) 0.029(2) -0.0004(15) 0.0044(16) -0.0051(16)
C19 0.030(2) 0.043(2) 0.034(2) -0.0014(17) 0.0024(16) -0.0038(17)
C20 0.037(2) 0.0345(19) 0.038(2) -0.0034(17) 0.0047(17) -0.0054(17)
C21 0.041(2) 0.038(2) 0.042(2) 0.0009(18) 0.0083(19) 0.0004(18)
C22 0.033(2) 0.047(2) 0.062(3) 0.002(2) 0.005(2) 0.0059(19)
C23 0.034(2) 0.044(2) 0.049(3) -0.0026(19) 0.0005(19) -0.0053(18)
P2 0.0272(5) 0.0279(4) 0.0293(5) 0.0028(4) 0.0061(4) 0.0023(4)
C24 0.032(2) 0.0274(17) 0.036(2) -0.0003(15) 0.0088(16) -0.0029(15)
C25 0.044(2) 0.035(2) 0.046(2) -0.0009(18) 0.013(2) 0.0061(18)
C26 0.039(2) 0.036(2) 0.043(2) 0.0093(18) 0.0074(19) 0.0093(17)
C27 0.030(2) 0.0320(18) 0.034(2) 0.0071(16) 0.0077(16) 0.0033(15)
C28 0.031(2) 0.046(2) 0.040(2) 0.0055(18) 0.0099(17) 0.0017(17)
C29 0.0304(19) 0.0276(17) 0.0224(17) 0.0022(14) 0.0004(14) -0.0008(14)
C30 0.033(2) 0.0354(19) 0.033(2) 0.0001(16) 0.0064(16) 0.0021(16)
C31 0.038(2) 0.043(2) 0.029(2) 0.0041(17) 0.0060(17) -0.0074(18)
C32 0.048(3) 0.035(2) 0.030(2) 0.0027(16) -0.0037(18) -0.0089(18)
C33 0.045(2) 0.0291(18) 0.035(2) 0.0012(16) -0.0006(18) 0.0040(17)
C34 0.033(2) 0.0336(19) 0.0293(19) -0.0019(15) 0.0035(16) 0.0018(16)
C35 0.036(2) 0.0306(18) 0.036(2) -0.0017(16) 0.0107(17) -0.0094(16)
C36 0.044(2) 0.036(2) 0.032(2) 0.0016(16) 0.0039(18) -0.0054(17)
C37 0.045(3) 0.053(3) 0.036(2) 0.008(2) 0.0024(19) -0.014(2)
C38 0.042(3) 0.067(3) 0.035(2) -0.003(2) 0.0089(19) -0.024(2)
C39 0.052(3) 0.061(3) 0.043(3) -0.020(2) 0.025(2) -0.027(2)
C40 0.036(2) 0.040(2) 0.047(2) -0.0053(18) 0.0165(19) -0.0113(17)
C41 0.033(2) 0.0372(19) 0.030(2) 0.0067(16) 0.0061(16) 0.0057(16)
C42 0.066(4) 0.098(4) 0.051(3) -0.019(3) -0.013(3) 0.050(3)
C43 0.099(5) 0.145(6) 0.058(4) -0.028(4) -0.035(3) 0.087(5)
C44 0.084(4) 0.074(3) 0.035(3) -0.003(2) -0.009(2) 0.036(3)
C45 0.050(3) 0.034(2) 0.039(2) -0.0009(17) 0.0088(19) 0.0040(18)
C46 0.035(2) 0.0312(18) 0.038(2) 0.0059(16) 0.0014(17) 0.0058(16)
P3 0.0266(5) 0.0216(4) 0.0275(5) 0.0014(3) 0.0053(4) 0.0000(3)
C47 0.032(2) 0.0234(16) 0.035(2) 0.0051(15) 0.0113(16) 0.0041(14)
C48 0.050(2) 0.0205(16) 0.040(2) 0.0039(15) 0.0083(19) -0.0009(16)
C49 0.048(2) 0.0282(18) 0.040(2) -0.0076(16) 0.0065(19) -0.0063(17)
C50 0.032(2) 0.0266(17) 0.031(2) -0.0038(14) 0.0083(16) -0.0008(15)
C51 0.0289(19) 0.0319(18) 0.0308(19) 0.0048(15) 0.0074(15) -0.0019(15)
C52 0.0311(19) 0.0242(16) 0.0226(17) 0.0004(13) 0.0031(14) 0.0045(14)
C53 0.034(2) 0.0278(17) 0.033(2) 0.0002(15) 0.0080(16) -0.0033(15)
C54 0.031(2) 0.041(2) 0.037(2) 0.0004(17) 0.0080(17) 0.0026(17)
C55 0.039(2) 0.044(2) 0.032(2) -0.0008(17) 0.0052(17) 0.0184(18)
C56 0.049(3) 0.0256(17) 0.036(2) -0.0037(16) 0.0047(18) 0.0046(17)
C57 0.036(2) 0.0260(17) 0.033(2) -0.0003(15) 0.0058(16) 0.0005(15)
C58 0.0288(19) 0.0276(17) 0.0320(19) 0.0079(15) 0.0107(15) 0.0027(15)
C59 0.034(2) 0.0289(18) 0.035(2) 0.0076(15) 0.0028(16) 0.0013(15)
C60 0.042(2) 0.036(2) 0.040(2) 0.0003(17) 0.0071(19) 0.0015(17)
C61 0.039(2) 0.055(2) 0.028(2) 0.0097(18) 0.0069(17) 0.0105(19)
C62 0.046(2) 0.036(2) 0.043(2) 0.0157(18) 0.018(2) 0.0126(18)
C63 0.041(2) 0.0289(18) 0.043(2) 0.0087(17) 0.0145(19) 0.0056(16)
C64 0.0282(19) 0.0324(18) 0.033(2) -0.0086(15) 0.0076(16) 0.0027(15)
C65 0.032(2) 0.037(2) 0.050(3) -0.0108(19) -0.0017(18) 0.0034(17)
C66 0.043(3) 0.059(3) 0.050(3) -0.019(2) -0.012(2) 0.011(2)
C67 0.054(3) 0.065(3) 0.032(2) -0.006(2) -0.002(2) 0.027(2)
C68 0.044(2) 0.047(2) 0.032(2) 0.0006(18) 0.0080(19) 0.0112(19)
C69 0.032(2) 0.0340(18) 0.0270(19) -0.0028(15) 0.0031(15) 0.0045(15)
Cl1 0.0468(6) 0.0598(6) 0.0379(6) 0.0098(5) -0.0004(5) -0.0077(5)
Cl2 0.0504(7) 0.0934(10) 0.0674(9) 0.0216(7) -0.0059(6) -0.0250(7)
C70 0.040(2) 0.049(2) 0.037(2) 0.0061(19) 0.0005(18) 0.0006(19)
I1 0.0518(2) 0.05256(18) 0.0621(2) -0.01157(14) 0.02148(16) -0.01336(14)
I2 0.04768(17) 0.02791(12) 0.03289(14) -0.00172(10) 0.00529(11) -0.00347(10)
I3 0.03300(14) 0.02940(12) 0.03854(14) -0.00186(10) 0.00923(10) -0.00212(9)
O1 0.106(4) 0.153(5) 0.124(5) 0.022(4) 0.039(4) 0.013(3)

loop_
_atom_type_symbol
_atom_type_description
_atom_type_scat_dispersion_real
_atom_type_scat_dispersion_imag
_atom_type_scat_source
C C 0.0033 0.0016 'International Tables Vol C Tables 4.2.6.8 and 6.1.1.4'
H H 0.0000 0.0000 'International Tables Vol C Tables 4.2.6.8 and 6.1.1.4'
Cl Cl 0.1484 0.1585 'International Tables Vol C Tables 4.2.6.8 and 6.1.1.4'
I I -0.4742 1.8119 'International Tables Vol C Tables 4.2.6.8 and 6.1.1.4'
O O 0.0106 0.0060 'International Tables Vol C Tables 4.2.6.8 and 6.1.1.4'
P P 0.1023 0.0942 'International Tables Vol C Tables 4.2.6.8 and 6.1.1.4'

loop_
_geom_angle_atom_site_label_1
_geom_angle_atom_site_label_2
_geom_angle_atom_site_label_3
_geom_angle
_geom_angle_site_symmetry_1
_geom_angle_site_symmetry_3
_geom_angle_publ_flag
C5 P1 C6 112.54(19) . . ?
C5 P1 C1 112.56(19) . . ?
C6 P1 C1 109.98(17) . . ?
C5 P1 C4 110.94(18) . . ?
C6 P1 C4 114.17(18) . . ?
C1 P1 C4 95.54(18) . . ?
C2 C1 C18 129.2(4) . . ?
C2 C1 P1 105.6(3) . . ?
C18 C1 P1 125.0(3) . . ?
C1 C2 C3 116.8(4) . . ?
C4 C3 C2 116.2(3) . . ?
C3 C4 C12 128.7(3) . . ?
C3 C4 P1 105.9(3) . . ?
C12 C4 P1 125.5(3) . . ?
C7 C6 C11 120.6(4) . . ?
C7 C6 P1 121.7(3) . . ?
C11 C6 P1 117.6(3) . . ?
C6 C7 C8 119.5(4) . . ?
C9 C8 C7 120.0(4) . . ?
C10 C9 C8 120.5(4) . . ?
C9 C10 C11 120.8(4) . . ?
C10 C11 C6 118.5(4) . . ?
C17 C12 C13 118.8(4) . . ?
C17 C12 C4 121.6(3) . . ?
C13 C12 C4 119.7(4) . . ?
C14 C13 C12 119.6(4) . . ?
C13 C14 C15 121.1(4) . . ?
C16 C15 C14 120.1(4) . . ?
C15 C16 C17 119.4(4) . . ?
C12 C17 C16 121.1(4) . . ?
C19 C18 C23 118.1(4) . . ?
C19 C18 C1 121.7(4) . . ?
C23 C18 C1 120.1(3) . . ?
C20 C19 C18 120.8(4) . . ?
C21 C20 C19 120.5(4) . . ?
C20 C21 C22 120.5(4) . . ?
C21 C22 C23 120.0(4) . . ?
C22 C23 C18 120.1(4) . . ?
C29 P2 C28 111.77(18) . . ?
C29 P2 C24 110.72(16) . . ?
C28 P2 C24 111.89(19) . . ?
C29 P2 C27 112.66(17) . . ?
C28 P2 C27 113.60(18) . . ?
C24 P2 C27 95.16(17) . . ?
C25 C24 C35 129.9(4) . . ?
C25 C24 P2 106.2(3) . . ?
C35 C24 P2 123.9(3) . . ?
C24 C25 C26 116.2(3) . . ?
C27 C26 C25 116.9(4) . . ?
C26 C27 C41 128.9(4) . . ?
C26 C27 P2 105.5(3) . . ?
C41 C27 P2 125.6(3) . . ?
C34 C29 C30 120.5(3) . . ?
C34 C29 P2 121.1(3) . . ?
C30 C29 P2 118.4(3) . . ?
C31 C30 C29 120.1(3) . . ?
C30 C31 C32 118.9(4) . . ?
C33 C32 C31 121.5(4) . . ?
C32 C33 C34 120.6(4) . . ?
C33 C34 C29 118.3(3) . . ?
C36 C35 C40 118.0(4) . . ?
C36 C35 C24 121.4(3) . . ?
C40 C35 C24 120.6(4) . . ?
C37 C36 C35 121.8(4) . . ?
C38 C37 C36 119.7(4) . . ?
C37 C38 C39 120.1(4) . . ?
C38 C39 C40 120.8(4) . . ?
C39 C40 C35 119.6(4) . . ?
C42 C41 C46 117.7(4) . . ?
C42 C41 C27 120.5(4) . . ?
C46 C41 C27 121.8(3) . . ?
C41 C42 C43 121.0(4) . . ?
C42 C43 C44 120.8(5) . . ?
C45 C44 C43 118.6(5) . . ?
C44 C45 C46 120.8(4) . . ?
C45 C46 C41 121.2(4) . . ?
C52 P3 C51 113.17(16) . . ?
C52 P3 C47 111.17(16) . . ?
C51 P3 C47 112.45(17) . . ?
C52 P3 C50 109.04(17) . . ?
C51 P3 C50 114.55(17) . . ?
C47 P3 C50 95.12(17) . . ?
C48 C47 C58 129.0(3) . . ?
C48 C47 P3 106.1(3) . . ?
C58 C47 P3 124.9(3) . . ?
C47 C48 C49 116.3(3) . . ?
C50 C49 C48 116.5(4) . . ?
C49 C50 C64 128.8(4) . . ?
C49 C50 P3 106.0(3) . . ?
C64 C50 P3 125.1(3) . . ?
C57 C52 C53 120.5(3) . . ?
C57 C52 P3 122.4(3) . . ?
C53 C52 P3 117.1(3) . . ?
C54 C53 C52 119.6(3) . . ?
C53 C54 C55 119.9(3) . . ?
C56 C55 C54 120.4(3) . . ?
C55 C56 C57 121.0(3) . . ?
C52 C57 C56 118.6(3) . . ?
C59 C58 C63 118.0(4) . . ?
C59 C58 C47 121.5(3) . . ?
C63 C58 C47 120.4(3) . . ?
C58 C59 C60 120.8(3) . . ?
C61 C60 C59 120.1(4) . . ?
C60 C61 C62 119.8(4) . . ?
C63 C62 C61 121.1(4) . . ?
C62 C63 C58 120.1(4) . . ?
C69 C64 C65 117.8(4) . . ?
C69 C64 C50 122.0(3) . . ?
C65 C64 C50 120.1(3) . . ?
C66 C65 C64 120.0(4) . . ?
C67 C66 C65 120.9(4) . . ?
C66 C67 C68 120.1(4) . . ?
C69 C68 C67 119.4(4) . . ?
C68 C69 C64 121.7(4) . . ?
Cl2 C70 Cl1 112.3(2) . . ?

loop_
_geom_bond_atom_site_label_1
_geom_bond_atom_site_label_2
_geom_bond_distance
_geom_bond_site_symmetry_2
_geom_bond_publ_flag
P1 C5 1.775(3) . ?
P1 C6 1.786(4) . ?
P1 C1 1.798(4) . ?
P1 C4 1.800(4) . ?
C1 C2 1.348(5) . ?
C1 C18 1.466(5) . ?
C2 C3 1.462(6) . ?
C3 C4 1.348(6) . ?
C4 C12 1.468(5) . ?
C6 C7 1.373(5) . ?
C6 C11 1.395(5) . ?
C7 C8 1.389(6) . ?
C8 C9 1.368(6) . ?
C9 C10 1.367(6) . ?
C10 C11 1.382(6) . ?
C12 C17 1.388(6) . ?
C12 C13 1.410(5) . ?
C13 C14 1.384(6) . ?
C14 C15 1.387(7) . ?
C15 C16 1.377(6) . ?
C16 C17 1.405(6) . ?
C18 C19 1.394(5) . ?
C18 C23 1.395(5) . ?
C19 C20 1.378(5) . ?
C20 C21 1.356(6) . ?
C21 C22 1.372(6) . ?
C22 C23 1.395(6) . ?
P2 C29 1.785(3) . ?
P2 C28 1.790(4) . ?
P2 C24 1.803(4) . ?
P2 C27 1.805(4) . ?
C24 C25 1.348(5) . ?
C24 C35 1.461(5) . ?
C25 C26 1.454(6) . ?
C26 C27 1.355(5) . ?
C27 C41 1.462(5) . ?
C29 C34 1.394(5) . ?
C29 C30 1.396(5) . ?
C30 C31 1.372(5) . ?
C31 C32 1.382(6) . ?
C32 C33 1.364(6) . ?
C33 C34 1.386(5) . ?
C35 C36 1.396(5) . ?
C35 C40 1.408(5) . ?
C36 C37 1.388(6) . ?
C37 C38 1.373(6) . ?
C38 C39 1.385(7) . ?
C39 C40 1.400(6) . ?
C41 C42 1.384(6) . ?
C41 C46 1.395(5) . ?
C42 C43 1.386(7) . ?
C43 C44 1.398(7) . ?
C44 C45 1.364(6) . ?
C45 C46 1.392(6) . ?
P3 C52 1.791(3) . ?
P3 C51 1.791(3) . ?
P3 C47 1.800(3) . ?
P3 C50 1.803(4) . ?
C47 C48 1.362(5) . ?
C47 C58 1.462(5) . ?
C48 C49 1.450(6) . ?
C49 C50 1.360(5) . ?
C50 C64 1.459(5) . ?
C52 C57 1.386(5) . ?
C52 C53 1.401(5) . ?
C53 C54 1.371(5) . ?
C54 C55 1.387(5) . ?
C55 C56 1.366(6) . ?
C56 C57 1.388(5) . ?
C58 C59 1.390(5) . ?
C58 C63 1.417(5) . ?
C59 C60 1.396(6) . ?
C60 C61 1.373(5) . ?
C61 C62 1.379(6) . ?
C62 C63 1.372(6) . ?
C64 C69 1.403(5) . ?
C64 C65 1.407(5) . ?
C65 C66 1.394(6) . ?
C66 C67 1.370(7) . ?
C67 C68 1.393(6) . ?
C68 C69 1.380(5) . ?
Cl1 C70 1.758(4) . ?
Cl2 C70 1.738(4) . ?
